data_2202822
loop_
_publ_author_name
'Mizuguchi, Jin'

_publ_section_title
<i>cis</i>-Bis(3,5-di-<i>tert</i>-butyl-2-hydroxybenzoato-\k^2^<i>O</i>,<i>O</i>')bis(ethanol)zinc(II)
_journal_issue 10
_journal_name_full 'Acta Crystallographica Section E'
_journal_page_first m955
_journal_page_last m956
_journal_paper_doi 10.1107/S1600536803020877
_journal_volume 59
_journal_year 2003
_chemical_formula_iupac '[Zn (C15 H21 O3)2 (C2 H6 O)2]'
_chemical_formula_moiety 'C34 H54 O8 Zn'
_chemical_formula_sum 'C34 H54 O8 Zn'
_chemical_formula_weight 656.18
_space_group_IT_number 15
_symmetry_cell_setting monoclinic
_symmetry_space_group_name_Hall '-C 2yc'
_symmetry_space_group_name_H-M 'C 1 2/c 1'
_cell_angle_alpha 90
_cell_angle_beta 93.750(10)
_cell_angle_gamma 90
_cell_formula_units_Z 4
_cell_length_a 33.891(4)
_cell_length_b 11.1910(10)
_cell_length_c 9.4910(10)
_cell_measurement_reflns_used 15255
_cell_measurement_temperature 93.2
_cell_measurement_theta_max 68.1
_cell_measurement_theta_min 4.2
_cell_volume 3592.0(7)
_computing_cell_refinement PROCESS-AUTO
_computing_data_collection 'PROCESS-AUTO (Rigaku, 1998)'
_computing_data_reduction 'TEXSAN (Molecular Structure Corporation, 2001)'
_computing_molecular_graphics 'ORTEPIII (Burnett & Johnson, 1996)'
_computing_publication_material TEXSAN
_computing_structure_refinement TEXSAN
_computing_structure_solution 'SHELXS86 (Sheldrick, 1985)'
_diffrn_detector_area_resol_mean 10.00
_diffrn_measured_fraction_theta_full 0.925
_diffrn_measured_fraction_theta_max 0.925
_diffrn_measurement_device_type 'Rigaku RAXIS-RAPID imaging-plate'
_diffrn_measurement_method '48 frames, delta omega = 15 deg'
_diffrn_radiation_type 'Cu K\a'
_diffrn_radiation_wavelength 1.5418
_diffrn_reflns_av_R_equivalents 0.040
_diffrn_reflns_limit_h_max 40
_diffrn_reflns_limit_h_min -40
_diffrn_reflns_limit_k_max 13
_diffrn_reflns_limit_k_min -13
_diffrn_reflns_limit_l_max 9
_diffrn_reflns_limit_l_min -9
_diffrn_reflns_number 16078
_diffrn_reflns_theta_full 68.22
_diffrn_reflns_theta_max 68.22
_exptl_absorpt_coefficient_mu 1.317
_exptl_absorpt_correction_T_max 0.877
_exptl_absorpt_correction_T_min 0.548
_exptl_absorpt_correction_type multi-scan
_exptl_absorpt_process_details '(ABSCOR; Higashi, 1995)'
_exptl_crystal_colour colourless
_exptl_crystal_density_diffrn 1.213
_exptl_crystal_density_meas ?
_exptl_crystal_density_method 'not measured'
_exptl_crystal_description needle
_exptl_crystal_F_000 1408
_exptl_crystal_size_max 0.45
_exptl_crystal_size_mid 0.10
_exptl_crystal_size_min 0.10
_refine_diff_density_max 0.37
_refine_diff_density_min -0.25
_refine_ls_extinction_method none
_refine_ls_goodness_of_fit_ref 1.647
_refine_ls_hydrogen_treatment noref
_refine_ls_number_parameters 193
_refine_ls_number_reflns 3054
_refine_ls_R_factor_gt 0.042
_refine_ls_shift/su_max 0.009
_refine_ls_structure_factor_coef Fsqd
_refine_ls_weighting_details 'w = 1/[\s^2^(Fo^2^) + (0.05(Max(Fo^2^,0) + 2Fc^2^)/3)^2^]'
_refine_ls_weighting_scheme calc
_refine_ls_wR_factor_ref 0.126
_reflns_number_gt 2621
_reflns_number_total 3054
_reflns_threshold_expression F^2^>2\s(F^2^)
_cod_data_source_file ob6306.cif
_cod_data_source_block I
_cod_depositor_comments
;
The following automatic conversions were performed:

'_exptl_crystal_density_meas' value 'not measured' was changed to '?'
- the value is perceived as not measured.

Automatic conversion script
Id: cif_fix_values 3008 2015-01-20 13:52:24Z robertas 
;
_cod_original_cell_volume 3592.1(7)
_cod_original_sg_symbol_H-M 'C 2/c'
_cod_database_code 2202822
_cod_database_fobs_code 2202822

loop_
_symmetry_equiv_pos_as_xyz
x,y,z
-x,y,1/2-z
-x,-y,-z
x,-y,1/2+z
1/2+x,1/2+y,z
1/2-x,1/2+y,1/2-z
1/2-x,1/2-y,-z
1/2+x,1/2-y,1/2+z

loop_
_atom_site_label
_atom_site_fract_x
_atom_site_fract_y
_atom_site_fract_z
_atom_site_U_iso_or_equiv
_atom_site_adp_type
_atom_site_calc_flag
_atom_site_refinement_flags
_atom_site_occupancy
_atom_site_disorder_assembly
_atom_site_disorder_group
_atom_site_type_symbol
Zn1 0.0000 0.92382(4) 0.2500 0.02450(10) Uani d S 1.00 . . Zn
O1 0.02843(6) 1.0677(2) 0.3851(2) 0.0344(6) Uani d . 1.00 . . O
O2 0.05906(5) 0.9635(2) 0.2309(2) 0.0332(6) Uani d . 1.00 . . O
O3 0.12961(6) 1.0184(2) 0.1691(2) 0.0409(6) Uani d . 1.00 . . O
O4 -0.00098(5) 0.8043(2) 0.4112(2) 0.0280(5) Uani d . 1.00 . . O
C1 0.05959(9) 1.0472(3) 0.3229(3) 0.0337(8) Uani d . 1.00 . . C
C2 0.09628(9) 1.1185(3) 0.3532(3) 0.0349(8) Uani d . 1.00 . . C
C3 0.12952(9) 1.1009(3) 0.2724(3) 0.0358(9) Uani d . 1.00 . . C
C4 0.16369(9) 1.1724(3) 0.3002(3) 0.0357(8) Uani d . 1.00 . . C
C5 0.16261(9) 1.2567(3) 0.4070(3) 0.0376(9) Uani d . 1.00 . . C
C6 0.13006(9) 1.2762(3) 0.4872(3) 0.0354(8) Uani d . 1.00 . . C
C7 0.09714(9) 1.2054(3) 0.4566(3) 0.0354(8) Uani d . 1.00 . . C
C8 0.20034(9) 1.1553(3) 0.2139(3) 0.0388(9) Uani d . 1.00 . . C
C9 0.18932(9) 1.1828(3) 0.0570(3) 0.0398(9) Uani d . 1.00 . . C
C10 0.23363(9) 1.2415(3) 0.2632(4) 0.0480(10) Uani d . 1.00 . . C
C11 0.21647(9) 1.0288(3) 0.2309(4) 0.0490(10) Uani d . 1.00 . . C
C12 0.13065(10) 1.3671(3) 0.6085(3) 0.0397(9) Uani d . 1.00 . . C
C13 0.16560(10) 1.4541(4) 0.6059(4) 0.0700(10) Uani d . 1.00 . . C
C14 0.13440(10) 1.2990(3) 0.7487(3) 0.0480(10) Uani d . 1.00 . . C
C15 0.09260(10) 1.4401(3) 0.6003(4) 0.0650(10) Uani d . 1.00 . . C
C16 0.0317(2) 0.7186(6) 0.4332(8) 0.0330(10) Uiso d P 0.50 . . C
C17 0.0634(2) 0.7698(5) 0.5338(7) 0.0370(10) Uiso d P 0.50 . . C
C18 0.0332(2) 0.7505(6) 0.4883(8) 0.037(2) Uiso d P 0.50 . . C
C19 0.0213(2) 0.6751(6) 0.6102(8) 0.049(2) Uiso d P 0.50 . . C
H1 0.1057 0.9824 0.1745 0.0514 Uiso calc . 1.00 . . H
H2 0.0744 1.2169 0.5085 0.0425 Uiso calc . 1.00 . . H
H3 0.1855 1.3044 0.4270 0.0451 Uiso calc . 1.00 . . H
H4 0.2246 1.0150 0.3272 0.0586 Uiso calc . 1.00 . . H
H5 0.1964 0.9732 0.2014 0.0586 Uiso calc . 1.00 . . H
H6 0.2384 1.0194 0.1746 0.0586 Uiso calc . 1.00 . . H
H7 0.1686 1.1312 0.0230 0.0478 Uiso calc . 1.00 . . H
H8 0.2118 1.1707 0.0038 0.0478 Uiso calc . 1.00 . . H
H9 0.1808 1.2635 0.0476 0.0478 Uiso calc . 1.00 . . H
H10 0.2412 1.2268 0.3597 0.0571 Uiso calc . 1.00 . . H
H11 0.2557 1.2294 0.2080 0.0571 Uiso calc . 1.00 . . H
H12 0.2246 1.3215 0.2522 0.0571 Uiso calc . 1.00 . . H
H13 0.1123 1.2474 0.7545 0.0581 Uiso calc . 1.00 . . H
H14 0.1580 1.2532 0.7538 0.0581 Uiso calc . 1.00 . . H
H15 0.1351 1.3543 0.8248 0.0581 Uiso calc . 1.00 . . H
H16 0.0706 1.3881 0.6068 0.0785 Uiso calc . 1.00 . . H
H17 0.0902 1.4818 0.5130 0.0785 Uiso calc . 1.00 . . H
H18 0.0933 1.4958 0.6759 0.0785 Uiso calc . 1.00 . . H
H19 0.1651 1.5076 0.6835 0.0836 Uiso calc . 1.00 . . H
H20 0.1897 1.4104 0.6126 0.0836 Uiso calc . 1.00 . . H
H21 0.1638 1.4981 0.5202 0.0836 Uiso calc . 1.00 . . H
H22 0.0231 0.6440 0.4689 0.0400 Uiso calc P 0.50 . . H
H23 0.0435 0.7016 0.3440 0.0400 Uiso calc P 0.50 . . H
H24 0.0845 0.7143 0.5464 0.0444 Uiso calc P 0.50 . . H
H25 0.0728 0.8422 0.4964 0.0444 Uiso calc P 0.50 . . H
H26 0.0527 0.7851 0.6222 0.0444 Uiso calc P 0.50 . . H
H27 0.0464 0.7001 0.4235 0.0438 Uiso calc P 0.50 . . H
H28 0.0508 0.8112 0.5210 0.0438 Uiso calc P 0.50 . . H
H29 0.0103 0.7410 0.6570 0.0584 Uiso calc P 0.50 . . H
H30 0.0031 0.6106 0.6062 0.0584 Uiso calc P 0.50 . . H
H31 0.0451 0.6510 0.6605 0.0584 Uiso calc P 0.50 . . H

loop_
_atom_site_aniso_label
_atom_site_aniso_U_11
_atom_site_aniso_U_22
_atom_site_aniso_U_33
_atom_site_aniso_U_12
_atom_site_aniso_U_13
_atom_site_aniso_U_23
Zn1 0.0231(3) 0.0225(3) 0.0282(3) 0.0000 0.0042(2) 0.0000
O1 0.0410(10) 0.0390(10) 0.0240(10) -0.0175(9) 0.0096(8) -0.0073(9)
O2 0.0318(10) 0.0400(10) 0.0280(10) -0.0151(8) 0.0043(8) -0.0099(8)
O3 0.0400(10) 0.0560(10) 0.0280(10) -0.0230(10) 0.0079(9) -0.0111(10)
O4 0.0248(9) 0.0275(9) 0.0310(10) 0.0026(7) -0.0018(8) 0.0035(8)
C1 0.042(2) 0.038(2) 0.022(2) -0.0170(10) 0.0040(10) 0.0000(10)
C2 0.044(2) 0.039(2) 0.021(2) -0.0210(10) 0.0020(10) -0.0010(10)
C3 0.042(2) 0.044(2) 0.021(2) -0.0190(10) 0.0010(10) 0.0000(10)
C4 0.040(2) 0.044(2) 0.022(2) -0.0190(10) -0.0030(10) 0.0080(10)
C5 0.045(2) 0.042(2) 0.025(2) -0.0240(10) -0.0080(10) 0.0100(10)
C6 0.053(2) 0.0340(10) 0.018(2) -0.0200(10) -0.0050(10) 0.0050(10)
C7 0.048(2) 0.040(2) 0.018(2) -0.0170(10) 0.0030(10) 0.0030(10)
C8 0.039(2) 0.051(2) 0.027(2) -0.0200(10) 0.0000(10) 0.0090(10)
C9 0.044(2) 0.047(2) 0.029(2) -0.0110(10) 0.0060(10) 0.0050(10)
C10 0.043(2) 0.066(2) 0.033(2) -0.024(2) 0.0010(10) 0.007(2)
C11 0.041(2) 0.058(2) 0.048(2) -0.014(2) 0.005(2) 0.016(2)
C12 0.059(2) 0.035(2) 0.024(2) -0.0180(10) -0.0080(10) 0.0010(10)
C13 0.105(3) 0.064(3) 0.041(2) -0.053(2) 0.008(2) -0.013(2)
C14 0.069(2) 0.047(2) 0.028(2) -0.011(2) -0.003(2) -0.0010(10)
C15 0.098(3) 0.043(2) 0.051(3) -0.002(2) -0.025(2) -0.012(2)

loop_
_atom_type_symbol
_atom_type_description
_atom_type_scat_dispersion_real
_atom_type_scat_dispersion_imag
_atom_type_scat_source
C C 0.018 0.009
;International Tables for Crystallography
(1992, Vol. C, Tables 4.2.6.8 and 6.1.1.1)
;
H H 0.000 0.000
;International Tables for Crystallography
(1992, Vol. C, Table 6.1.1.2)
;
O O 0.049 0.032
;International Tables for Crystallography
(1992, Vol. C, Tables 4.2.6.8 and 6.1.1.1)
;
Zn Zn -1.549 0.678
;International Tables for Crystallography
(1992, Vol. C, Tables 4.2.6.8 and 6.1.1.1)
;

loop_
_geom_angle_atom_site_label_1
_geom_angle_atom_site_label_2
_geom_angle_atom_site_label_3
_geom_angle_site_symmetry_1
_geom_angle_site_symmetry_3
_geom_angle
_geom_angle_publ_flag
O1 Zn1 O1 . 2_555 87.90(10) yes
O1 Zn1 O2 . . 60.86(7) yes
O1 Zn1 O2 . 2_555 100.27(8) yes
O1 Zn1 O4 . . 94.01(7) yes
O1 Zn1 O4 . 2_555 151.28(7) yes
O1 Zn1 O2 2_555 . 100.27(8) no
O1 Zn1 O2 2_555 2_555 60.86(7) no
O1 Zn1 O4 2_555 . 151.28(7) no
O1 Zn1 O4 2_555 2_555 94.01(7) no
O2 Zn1 O2 . 2_555 155.20(10) yes
O2 Zn1 O4 . . 105.68(7) yes
O2 Zn1 O4 . 2_555 90.67(7) yes
O2 Zn1 O4 2_555 . 90.67(7) no
O2 Zn1 O4 2_555 2_555 105.68(7) no
O4 Zn1 O4 . 2_555 97.70(10) yes
Zn1 O1 C1 . . 86.7(2) yes
Zn1 O2 C1 . . 93.9(2) yes
C3 O3 H1 . . 102.6 no
Zn1 O4 C16 . . 119.2(3) yes
Zn1 O4 C18 . . 126.7(3) yes
O1 C1 O2 . . 118.5(2) no
O1 C1 C2 . . 121.7(3) no
O2 C1 C2 . . 119.9(3) no
C1 C2 C3 . . 120.3(3) no
C1 C2 C7 . . 119.5(3) no
C3 C2 C7 . . 120.2(2) no
O3 C3 C2 . . 121.9(2) no
O3 C3 C4 . . 118.8(3) no
C2 C3 C4 . . 119.3(3) no
C3 C4 C5 . . 117.4(3) no
C3 C4 C8 . . 120.5(3) no
C5 C4 C8 . . 122.2(2) no
C4 C5 C6 . . 124.3(3) no
C4 C5 H3 . . 117.8 no
C6 C5 H3 . . 117.9 no
C5 C6 C7 . . 116.8(3) no
C5 C6 C12 . . 122.6(3) no
C7 C6 C12 . . 120.5(3) no
C2 C7 C6 . . 122.1(3) no
C2 C7 H2 . . 118.9 no
C6 C7 H2 . . 119.0 no
C4 C8 C9 . . 109.6(2) no
C4 C8 C10 . . 111.2(3) no
C4 C8 C11 . . 110.8(2) no
C9 C8 C10 . . 107.2(2) no
C9 C8 C11 . . 110.5(3) no
C10 C8 C11 . . 107.5(3) no
C8 C9 H7 . . 109.5 no
C8 C9 H8 . . 109.5 no
C8 C9 H9 . . 109.5 no
H7 C9 H8 . . 109.5 no
H7 C9 H9 . . 109.5 no
H8 C9 H9 . . 109.5 no
C8 C10 H10 . . 109.5 no
C8 C10 H11 . . 109.5 no
C8 C10 H12 . . 109.5 no
H10 C10 H11 . . 109.5 no
H10 C10 H12 . . 109.5 no
H11 C10 H12 . . 109.5 no
C8 C11 H4 . . 109.5 no
C8 C11 H5 . . 109.5 no
C8 C11 H6 . . 109.5 no
H4 C11 H5 . . 109.5 no
H4 C11 H6 . . 109.5 no
H5 C11 H6 . . 109.5 no
C6 C12 C13 . . 112.4(3) no
C6 C12 C14 . . 108.5(2) no
C6 C12 C15 . . 110.3(2) no
C13 C12 C14 . . 108.0(3) no
C13 C12 C15 . . 108.1(3) no
C14 C12 C15 . . 109.4(3) no
C12 C13 H19 . . 109.5 no
C12 C13 H20 . . 109.5 no
C12 C13 H21 . . 109.5 no
H19 C13 H20 . . 109.5 no
H19 C13 H21 . . 109.5 no
H20 C13 H21 . . 109.5 no
C12 C14 H13 . . 109.5 no
C12 C14 H14 . . 109.5 no
C12 C14 H15 . . 109.5 no
H13 C14 H14 . . 109.5 no
H13 C14 H15 . . 109.5 no
H14 C14 H15 . . 109.5 no
C12 C15 H16 . . 109.5 no
C12 C15 H17 . . 109.5 no
C12 C15 H18 . . 109.5 no
H16 C15 H17 . . 109.5 no
H16 C15 H18 . . 109.5 no
H17 C15 H18 . . 109.5 no
O4 C16 C17 . . 110.0(5) yes
O4 C16 H22 . . 112.2 no
O4 C16 H23 . . 110.5 no
C17 C16 H22 . . 109.3 no
C17 C16 H23 . . 107.9 no
C18 C16 H22 . . 102.2 no
C18 C16 H27 . . 108.8 no
C19 C16 H27 . . 106.7 no
H22 C16 H23 . . 106.8 no
C16 C17 H24 . . 109.5 no
C16 C17 H25 . . 109.5 no
C16 C17 H26 . . 109.5 no
H24 C17 H25 . . 109.5 no
H24 C17 H26 . . 109.5 no
H25 C17 H26 . . 109.5 no
O4 C18 C19 . . 111.9(5) yes
O4 C18 H27 . . 108.0 no
O4 C18 H28 . . 109.4 no
C19 C18 H27 . . 108.7 no
C19 C18 H28 . . 110.2 no
H27 C18 H28 . . 108.6 no
C16 C19 H29 . . 109.5 no
C16 C19 H30 . . 109.5 no
C16 C19 H31 . . 109.5 no
C18 C19 H30 . . 126.9 no
C18 C19 H31 . . 106.5 no
H29 C19 H30 . . 109.5 no
H29 C19 H31 . . 109.5 no
H30 C19 H31 . . 109.5 no

loop_
_geom_bond_atom_site_label_1
_geom_bond_atom_site_label_2
_geom_bond_site_symmetry_1
_geom_bond_site_symmetry_2
_geom_bond_distance
_geom_bond_publ_flag
Zn1 O1 . . 2.237(2) yes
Zn1 O1 . 2_555 2.237(2) no
Zn1 O2 . . 2.070(2) yes
Zn1 O2 . 2_555 2.070(2) no
Zn1 O4 . . 2.034(2) yes
Zn1 O4 . 2_555 2.034(2) no
O1 C1 . . 1.264(3) yes
O2 C1 . . 1.280(3) yes
O3 C3 . . 1.348(4) yes
O3 H1 . . 0.909 no
O4 C16 . . 1.469(6) yes
O4 C18 . . 1.458(6) yes
C1 C2 . . 1.490(4) no
C2 C3 . . 1.417(4) no
C2 C7 . . 1.380(4) no
C3 C4 . . 1.418(4) no
C4 C5 . . 1.387(4) no
C4 C8 . . 1.544(4) no
C5 C6 . . 1.398(4) no
C5 H3 . . 0.950 no
C6 C7 . . 1.384(4) no
C6 C12 . . 1.536(4) no
C7 H2 . . 0.950 no
C8 C9 . . 1.542(4) no
C8 C10 . . 1.533(4) no
C8 C11 . . 1.522(5) no
C9 H7 . . 0.950 no
C9 H8 . . 0.950 no
C9 H9 . . 0.950 no
C10 H10 . . 0.950 no
C10 H11 . . 0.950 no
C10 H12 . . 0.950 no
C11 H4 . . 0.950 no
C11 H5 . . 0.950 no
C11 H6 . . 0.950 no
C12 C13 . . 1.536(4) no
C12 C14 . . 1.532(4) no
C12 C15 . . 1.524(5) no
C13 H19 . . 0.950 no
C13 H20 . . 0.950 no
C13 H21 . . 0.950 no
C14 H13 . . 0.950 no
C14 H14 . . 0.950 no
C14 H15 . . 0.950 no
C15 H16 . . 0.950 no
C15 H17 . . 0.950 no
C15 H18 . . 0.950 no
C16 C17 . . 1.503(8) yes
C16 H22 . . 0.953 no
C16 H23 . . 0.979 no
C17 H24 . . 0.950 no
C17 H25 . . 0.950 no
C17 H26 . . 0.950 no
C18 C19 . . 1.507(9) yes
C18 H27 . . 0.967 no
C18 H28 . . 0.943 no
C19 H29 . . 0.950 no
C19 H30 . . 0.950 no
C19 H31 . . 0.950 no

loop_
_geom_contact_atom_site_label_1
_geom_contact_atom_site_label_2
_geom_contact_distance
_geom_contact_site_symmetry_2
_geom_contact_publ_flag
O1 O4 2.625(3) 3_576 no
O1 C18 3.204(7) 3_576 no
O1 C19 3.337(7) 3_576 no
O1 O1 3.364(4) 3_576 no
O1 O2 3.395(3) 4_575 no
O2 C7 3.529(3) 4_574 no
O2 C17 3.531(6) 4_574 no
O3 C7 3.355(4) 4_574 no
O3 C17 3.455(6) 4_574 no
O3 C2 3.488(4) 4_574 no
O4 C7 3.569(3) 3_576 no
C1 C17 3.434(7) 4_574 no
C2 C17 3.399(7) 4_574 no
C3 C17 3.404(7) 4_574 no
C15 C19 3.578(8) 1_565 no
C19 C19 3.100(10) 2_556 no

loop_
_geom_hbond_atom_site_label_D
_geom_hbond_atom_site_label_H
_geom_hbond_atom_site_label_A
_geom_hbond_distance_DH
_geom_hbond_distance_HA
_geom_hbond_distance_DA
_geom_hbond_angle_DHA
_geom_hbond_publ_flag
O3 H1 O2 0.91 1.72 2.573(3) 156 yes
